data_7006775
loop_
_publ_author_name
'Britovsek, George J. P.'
'England, Jason'
'White, Andrew J. P.'

_publ_section_title
;
 Iron(II), manganese(II) and cobalt(II) complexes containing
 tetradentate biphenyl-bridged ligands and their application in alkane
 oxidation catalysis.
;
_journal_issue 11
_journal_name_full 'Dalton transactions (Cambridge, England : 2003)'
_journal_page_first 1399
_journal_page_last 1408
_journal_paper_doi 10.1039/b513886h
_journal_year 2006
_chemical_formula_sum 'C28 H22 F6 Fe N4 O6 S2'
_chemical_formula_weight 744.47
_chemical_name_systematic
;
?
;
_space_group_IT_number 15
_symmetry_cell_setting monoclinic
_symmetry_space_group_name_Hall '-C 2yc'
_symmetry_space_group_name_H-M 'C 1 2/c 1'
_atom_sites_solution_hydrogens geom
_atom_sites_solution_primary direct
_atom_sites_solution_secondary difmap
_audit_creation_method SHELXL
_cell_angle_alpha 90.00
_cell_angle_beta 95.470(5)
_cell_angle_gamma 90.00
_cell_formula_units_Z 4
_cell_length_a 16.7167(13)
_cell_length_b 11.4815(8)
_cell_length_c 16.6129(10)
_cell_measurement_reflns_used 25
_cell_measurement_temperature 293(2)
_cell_measurement_theta_max 12.48
_cell_measurement_theta_min 4.15
_cell_volume 3174.0(4)
_computing_cell_refinement 'Siemens XSCANS'
_computing_data_collection 'Siemens XSCANS'
_computing_data_reduction 'Siemens SHELXTL'
_computing_molecular_graphics 'Siemens SHELXTL'
_computing_publication_material 'Siemens SHELXTL'
_computing_structure_refinement 'SHELXL-93 (Sheldrick, 1993)'
_computing_structure_solution 'SHELXS-86 (Sheldrick, 1990)'
_diffrn_ambient_temperature 293(2)
_diffrn_measurement_device 'Siemens P4'
_diffrn_measurement_method '\w scans'
_diffrn_radiation_monochromator graphite
_diffrn_radiation_source 'fine-focus sealed tube'
_diffrn_radiation_type MoK\a
_diffrn_radiation_wavelength 0.71073
_diffrn_reflns_av_R_equivalents 0.0251
_diffrn_reflns_av_sigmaI/netI 0.0482
_diffrn_reflns_limit_h_max 19
_diffrn_reflns_limit_h_min 0
_diffrn_reflns_limit_k_max 13
_diffrn_reflns_limit_k_min 0
_diffrn_reflns_limit_l_max 19
_diffrn_reflns_limit_l_min -19
_diffrn_reflns_number 2887
_diffrn_reflns_theta_max 25.00
_diffrn_reflns_theta_min 2.16
_diffrn_standards_decay_% 8.29
_diffrn_standards_interval_count 97
_diffrn_standards_number 3
_exptl_absorpt_coefficient_mu 0.690
_exptl_absorpt_correction_T_max 0.6520
_exptl_absorpt_correction_T_min 0.5989
_exptl_absorpt_correction_type Ellipsoidal
_exptl_crystal_colour Orange/red
_exptl_crystal_density_diffrn 1.558
_exptl_crystal_description prisms
_exptl_crystal_F_000 1512
_exptl_crystal_size_max 0.67
_exptl_crystal_size_mid 0.53
_exptl_crystal_size_min 0.43
_refine_diff_density_max 0.282
_refine_diff_density_min -0.230
_refine_diff_density_rms 0.055
_refine_ls_extinction_method none
_refine_ls_goodness_of_fit_all 1.043
_refine_ls_goodness_of_fit_obs 1.099
_refine_ls_matrix_type full
_refine_ls_number_parameters 242
_refine_ls_number_reflns 2599
_refine_ls_number_restraints 189
_refine_ls_restrained_S_all 1.062
_refine_ls_restrained_S_obs 1.088
_refine_ls_R_factor_all 0.0645
_refine_ls_R_factor_obs 0.0431
_refine_ls_shift/esd_max 0.001
_refine_ls_shift/esd_mean 0.000
_refine_ls_structure_factor_coef Fsqd
_refine_ls_weighting_details 'w=1/[\s^2^(Fo^2^)+(0.0537P)^2^+1.3697P] where P=(Fo^2^+2Fc^2^)/3'
_refine_ls_weighting_scheme calc
_refine_ls_wR_factor_all 0.1121
_refine_ls_wR_factor_obs 0.0993
_reflns_number_observed 2119
_reflns_number_total 2787
_reflns_observed_criterion >2sigma(I)
_cod_data_source_file b513886h.txt
_cod_data_source_block Compound_Fe(1)OTf2
_cod_depositor_comments
;
The following automatic conversions were performed:
'_symmetry_cell_setting' value 'Monoclinic' changed to 'monoclinic'
according to '/home/saulius/struct/CIF-dictionaries/cif_core.dic'
dictionary named 'cif_core.dic' version 2.4.1 from 2010-06-29.

Automatic conversion script
Id: cif_fix_enum 1527 2010-12-29 10:47:43Z saulius 

The following automatic conversions were performed:

'_refine_ls_weighting_scheme' value 'calc
w=1/[\s^2^(Fo^2^)+(0.0537P)^2^+1.3697P] where P=(Fo^2^+2Fc^2^)/3' was
changed to 'calc'. New tag '_refine_ls_weighting_details' was
created. The value of the new tag was set to
'w=1/[\s^2^(Fo^2^)+(0.0537P)^2^+1.3697P] where P=(Fo^2^+2Fc^2^)/3'.

Automatic conversion script
Id: cif_fix_values 3143 2015-03-26 13:38:13Z robertas 
;
_cod_original_sg_symbol_H-M C2/c
_cod_database_code 7006775

loop_
_symmetry_equiv_pos_as_xyz
'x, y, z'
'-x, y, -z+1/2'
'x+1/2, y+1/2, z'
'-x+1/2, y+1/2, -z+1/2'
'-x, -y, -z'
'x, -y, z-1/2'
'-x+1/2, -y+1/2, -z'
'x+1/2, -y+1/2, z-1/2'

loop_
_atom_site_aniso_label
_atom_site_aniso_U_11
_atom_site_aniso_U_22
_atom_site_aniso_U_33
_atom_site_aniso_U_23
_atom_site_aniso_U_13
_atom_site_aniso_U_12
Fe 0.0277(3) 0.0316(3) 0.0476(3) 0.000 0.0026(2) 0.000
N1 0.0376(12) 0.0430(14) 0.0431(13) -0.0017(11) 0.0041(10) 0.0002(10)
C2 0.061(2) 0.051(2) 0.053(2) -0.015(2) 0.005(2) -0.002(2)
C3 0.079(3) 0.066(2) 0.068(3) -0.019(2) 0.024(2) 0.008(2)
C4 0.062(2) 0.072(3) 0.074(3) -0.002(2) 0.034(2) 0.013(2)
C5 0.045(2) 0.055(2) 0.071(2) 0.001(2) 0.021(2) -0.0043(14)
C6 0.0381(15) 0.0398(15) 0.046(2) 0.0060(13) 0.0075(12) 0.0014(12)
C7 0.0353(14) 0.0365(15) 0.054(2) -0.0007(13) 0.0022(12) -0.0074(12)
N7 0.0346(12) 0.0340(12) 0.0437(13) -0.0014(10) 0.0013(10) -0.0001(9)
C8 0.0352(14) 0.0347(14) 0.044(2) -0.0016(12) 0.0056(11) -0.0045(11)
C9 0.0451(15) 0.0333(14) 0.045(2) -0.0008(13) 0.0069(12) -0.0018(12)
C10 0.053(2) 0.040(2) 0.059(2) -0.0081(15) 0.009(2) 0.0011(14)
C11 0.067(2) 0.056(2) 0.052(2) -0.017(2) 0.013(2) -0.002(2)
C12 0.067(2) 0.067(2) 0.042(2) -0.010(2) 0.006(2) -0.012(2)
C13 0.054(2) 0.047(2) 0.048(2) -0.0006(14) -0.0047(15) -0.0040(14)
C14 0.076(3) 0.058(2) 0.087(3) -0.010(2) 0.010(2) 0.022(2)
O1 0.0506(14) 0.071(2) 0.071(2) 0.0211(14) -0.0007(12) 0.0230(13)
S 0.0461(5) 0.0454(5) 0.0545(6) 0.0085(4) -0.0051(4) 0.0102(4)
O2 0.091(2) 0.086(2) 0.066(2) 0.003(2) 0.010(2) 0.044(2)
O3 0.098(3) 0.062(2) 0.114(5) 0.034(3) -0.008(3) -0.007(2)
C15 0.070(3) 0.066(3) 0.076(3) 0.006(3) -0.017(3) 0.001(2)
F1 0.080(2) 0.123(4) 0.144(4) 0.016(3) -0.064(2) 0.019(2)
F2 0.152(4) 0.161(4) 0.072(2) -0.040(3) -0.006(2) 0.006(3)
F3 0.104(3) 0.091(3) 0.131(3) 0.024(2) -0.030(2) -0.036(2)

loop_
_atom_site_label
_atom_site_type_symbol
_atom_site_fract_x
_atom_site_fract_y
_atom_site_fract_z
_atom_site_U_iso_or_equiv
_atom_site_thermal_displace_type
_atom_site_occupancy
_atom_site_calc_flag
_atom_site_refinement_flags
_atom_site_disorder_group
Fe Fe 0.0000 0.26725(5) 0.2500 0.0357(2) Uani 1 d S .
N1 N 0.09590(14) 0.2475(2) 0.16917(15) 0.0412(6) Uani 1 d . .
C2 C 0.1041(2) 0.1623(3) 0.1170(2) 0.0550(8) Uani 1 d . .
H2A H 0.0604(2) 0.1138(3) 0.1031(2) 0.066 Uiso 1 calc R .
C3 C 0.1753(3) 0.1423(4) 0.0821(3) 0.0698(11) Uani 1 d . .
H3A H 0.1787(3) 0.0825(4) 0.0447(3) 0.084 Uiso 1 calc R .
C4 C 0.2399(2) 0.2116(4) 0.1036(3) 0.0679(11) Uani 1 d . .
H4A H 0.2885(2) 0.1984(4) 0.0822(3) 0.081 Uiso 1 calc R .
C5 C 0.2325(2) 0.3014(3) 0.1573(3) 0.0560(9) Uani 1 d . .
H5A H 0.2756(2) 0.3505(3) 0.1720(3) 0.067 Uiso 1 calc R .
C6 C 0.1600(2) 0.3171(3) 0.1890(2) 0.0410(6) Uani 1 d . .
C7 C 0.1465(2) 0.4117(3) 0.2451(2) 0.0420(7) Uani 1 d . .
H7A H 0.1849(2) 0.4697(3) 0.2558(2) 0.050 Uiso 1 calc R .
N7 N 0.08199(14) 0.4134(2) 0.2789(2) 0.0376(5) Uani 1 d . .
C8 C 0.0625(2) 0.5089(3) 0.3290(2) 0.0377(6) Uani 1 d . .
C9 C 0.0125(2) 0.5973(3) 0.2946(2) 0.0410(6) Uani 1 d . .
C10 C -0.0133(2) 0.6845(3) 0.3460(2) 0.0506(8) Uani 1 d . .
C11 C 0.0138(2) 0.6814(3) 0.4277(2) 0.0579(9) Uani 1 d . .
H11A H -0.0023(2) 0.7395(3) 0.4616(2) 0.069 Uiso 1 calc R .
C12 C 0.0638(2) 0.5951(4) 0.4595(2) 0.0587(9) Uani 1 d . .
H12A H 0.0816(2) 0.5961(4) 0.5142(2) 0.070 Uiso 1 calc R .
C13 C 0.0881(2) 0.5064(3) 0.4110(2) 0.0503(8) Uani 1 d . .
H13A H 0.1207(2) 0.4464(3) 0.4328(2) 0.060 Uiso 1 calc R .
C14 C -0.0712(3) 0.7788(4) 0.3156(3) 0.0733(11) Uani 1 d . .
H14A H -0.0943(17) 0.7596(17) 0.2621(10) 0.110 Uiso 1 calc R .
H14B H -0.0430(5) 0.8516(8) 0.3142(22) 0.110 Uiso 1 calc R .
H14C H -0.1130(13) 0.7855(23) 0.3511(13) 0.110 Uiso 1 calc R .
O1 O 0.0649(2) 0.1543(3) 0.3312(2) 0.0645(7) Uani 1 d D .
S S 0.12734(6) 0.06707(8) 0.34587(7) 0.0493(3) Uani 0.90 d PDU 1
O2 O 0.1722(2) 0.0452(3) 0.2792(2) 0.0808(11) Uani 0.90 d PDU 1
O3 O 0.1035(4) -0.0305(4) 0.3916(4) 0.093(2) Uani 0.90 d PDU 1
C15 C 0.1969(3) 0.1428(5) 0.4183(3) 0.0723(13) Uani 0.90 d PDU 1
F1 F 0.2599(3) 0.0779(5) 0.4405(4) 0.121(2) Uani 0.90 d PDU 1
F2 F 0.1641(3) 0.1713(5) 0.4832(2) 0.129(2) Uani 0.90 d PDU 1
F3 F 0.2232(3) 0.2397(4) 0.3839(3) 0.1112(15) Uani 0.90 d PDU 1
S' S 0.1056(8) 0.0761(12) 0.3874(9) 0.084(3) Uiso 0.10 d PDU 2
O2' O 0.0926(21) 0.1019(32) 0.4722(12) 0.119(12) Uiso 0.10 d PDU 2
O3' O 0.1066(24) -0.0431(16) 0.3710(22) 0.052(8) Uiso 0.10 d PDU 2
C15' C 0.2094(12) 0.1238(28) 0.3887(18) 0.086(11) Uiso 0.10 d PDU 2
F1' F 0.2554(18) 0.0549(46) 0.4363(30) 0.127(11) Uiso 0.10 d PDU 2
F2' F 0.2320(18) 0.1217(36) 0.3155(19) 0.130(10) Uiso 0.10 d PDU 2
F3' F 0.2128(24) 0.2309(33) 0.4187(27) 0.125(11) Uiso 0.10 d PDU 2

loop_
_atom_type_symbol
_atom_type_description
_atom_type_scat_dispersion_real
_atom_type_scat_dispersion_imag
_atom_type_scat_source
C C 0.0033 0.0016 'International Tables Vol C Tables 4.2.6.8 and 6.1.1.4'
H H 0.0000 0.0000 'International Tables Vol C Tables 4.2.6.8 and 6.1.1.4'
N N 0.0061 0.0033 'International Tables Vol C Tables 4.2.6.8 and 6.1.1.4'
O O 0.0106 0.0060 'International Tables Vol C Tables 4.2.6.8 and 6.1.1.4'
F F 0.0171 0.0103 'International Tables Vol C Tables 4.2.6.8 and 6.1.1.4'
S S 0.1246 0.1234 'International Tables Vol C Tables 4.2.6.8 and 6.1.1.4'
Fe Fe 0.3463 0.8444 'International Tables Vol C Tables 4.2.6.8 and 6.1.1.4'

loop_
_geom_angle_atom_site_label_1
_geom_angle_atom_site_label_2
_geom_angle_atom_site_label_3
_geom_angle
_geom_angle_site_symmetry_1
_geom_angle_site_symmetry_3
_geom_angle_publ_flag
O1 Fe O1 103.6(2) . 2 ?
O1 Fe N7 93.33(11) . . ?
O1 Fe N7 152.77(11) 2 . ?
O1 Fe N7 152.77(11) . 2 ?
O1 Fe N7 93.33(11) 2 2 ?
N7 Fe N7 80.03(13) . 2 ?
O1 Fe N1 84.62(10) . 2 ?
O1 Fe N1 88.07(10) 2 2 ?
N7 Fe N1 114.98(10) . 2 ?
N7 Fe N1 74.67(9) 2 2 ?
O1 Fe N1 88.07(10) . . ?
O1 Fe N1 84.62(10) 2 . ?
N7 Fe N1 74.67(9) . . ?
N7 Fe N1 114.98(10) 2 . ?
N1 Fe N1 168.17(14) 2 . ?
C2 N1 C6 117.9(3) . . ?
C2 N1 Fe 127.1(2) . . ?
C6 N1 Fe 113.4(2) . . ?
N1 C2 C3 122.7(4) . . ?
C4 C3 C2 118.8(4) . . ?
C3 C4 C5 119.4(3) . . ?
C4 C5 C6 118.8(4) . . ?
N1 C6 C5 122.3(3) . . ?
N1 C6 C7 115.3(3) . . ?
C5 C6 C7 122.4(3) . . ?
N7 C7 C6 119.0(3) . . ?
C7 N7 C8 121.4(3) . . ?
C7 N7 Fe 115.7(2) . . ?
C8 N7 Fe 122.8(2) . . ?
C13 C8 C9 122.0(3) . . ?
C13 C8 N7 119.2(3) . . ?
C9 C8 N7 118.5(3) . . ?
C8 C9 C10 118.2(3) . . ?
C8 C9 C9 120.1(2) . 2 ?
C10 C9 C9 121.7(3) . 2 ?
C11 C10 C9 118.9(3) . . ?
C11 C10 C14 119.0(3) . . ?
C9 C10 C14 122.1(3) . . ?
C12 C11 C10 121.7(3) . . ?
C11 C12 C13 120.7(3) . . ?
C12 C13 C8 118.4(3) . . ?
S' O1 Fe 177.5(6) . . ?
S O1 Fe 148.8(2) . . ?
O2 S O3 118.1(3) . . ?
O2 S O1 114.6(2) . . ?
O3 S O1 113.4(3) . . ?
O2 S C15 104.5(3) . . ?
O3 S C15 102.5(3) . . ?
O1 S C15 100.7(2) . . ?
F2 C15 F1 107.5(5) . . ?
F2 C15 F3 109.1(5) . . ?
F1 C15 F3 107.6(5) . . ?
F2 C15 S 112.2(4) . . ?
F1 C15 S 111.1(5) . . ?
F3 C15 S 109.3(4) . . ?
O3' S' O1 120.3(16) . . ?
O3' S' O2' 112.8(16) . . ?
O1 S' O2' 113.3(14) . . ?
O3' S' C15' 105.6(15) . . ?
O1 S' C15' 102.4(11) . . ?
O2' S' C15' 99.0(13) . . ?
F2' C15' F1' 110.2(20) . . ?
F2' C15' F3' 111.2(20) . . ?
F1' C15' F3' 109.2(20) . . ?
F2' C15' S' 110.1(17) . . ?
F1' C15' S' 109.2(19) . . ?
F3' C15' S' 106.9(17) . . ?

loop_
_geom_bond_atom_site_label_1
_geom_bond_atom_site_label_2
_geom_bond_distance
_geom_bond_site_symmetry_2
_geom_bond_publ_flag
Fe O1 2.097(2) . ?
Fe O1 2.097(2) 2 ?
Fe N7 2.190(2) . ?
Fe N7 2.190(2) 2 ?
Fe N1 2.199(2) 2 ?
Fe N1 2.199(2) . ?
N1 C2 1.322(4) . ?
N1 C6 1.352(4) . ?
C2 C3 1.394(6) . ?
C3 C4 1.360(6) . ?
C4 C5 1.377(6) . ?
C5 C6 1.378(5) . ?
C6 C7 1.463(4) . ?
C7 N7 1.262(4) . ?
N7 C8 1.432(4) . ?
C8 C13 1.388(5) . ?
C8 C9 1.402(4) . ?
C9 C10 1.410(4) . ?
C9 C9 1.501(6) 2 ?
C10 C11 1.390(5) . ?
C10 C14 1.507(5) . ?
C11 C12 1.369(6) . ?
C12 C13 1.383(5) . ?
O1 S' 1.422(14) . ?
O1 S 1.450(2) . ?
S O2 1.418(4) . ?
S O3 1.431(5) . ?
S C15 1.814(5) . ?
C15 F2 1.296(7) . ?
C15 F1 1.314(6) . ?
C15 F3 1.345(6) . ?
S' O3' 1.40(2) . ?
S' O2' 1.48(2) . ?
S' C15' 1.82(2) . ?
C15' F2' 1.31(2) . ?
C15' F1' 1.31(2) . ?
C15' F3' 1.33(2) . ?
